data_7204799
loop_
_publ_author_name
'Christer B. Aaker\"oy'
'John Desper'
'Brian A. Helfrich'

_publ_section_title
;
 Heteromeric intermolecular interactions as synthetic tools for the
 formation of binary co-crystals
;
_journal_issue 5
_journal_name_full CrystEngComm
_journal_page_first 19
_journal_page_last 24
_journal_paper_doi 10.1039/b315181f
_journal_volume 6
_journal_year 2004
_chemical_formula_moiety
;
(C7 H5 N O4) (C9 H11 N O2)
;
_chemical_formula_sum 'C16 H16 N2 O6'
_chemical_formula_weight 332.31
_chemical_melting_point 164.0(10)
_chemical_name_common '4-nitrobenzoic acid, 3-(dimethylamino)benzoic acid'
_chemical_name_systematic
;
4-nitrobenzoic acid, 3-(dimethylamino)benzoic acid
;
_space_group_IT_number 2
_symmetry_cell_setting triclinic
_symmetry_space_group_name_Hall '-P 1'
_symmetry_space_group_name_H-M 'P -1'
_atom_sites_solution_hydrogens geom
_atom_sites_solution_primary direct
_atom_sites_solution_secondary difmap
_audit_creation_method SHELXL-97
_cell_angle_alpha 91.111(3)
_cell_angle_beta 91.483(4)
_cell_angle_gamma 111.582(3)
_cell_formula_units_Z 2
_cell_length_a 7.1538(13)
_cell_length_b 7.9978(15)
_cell_length_c 14.315(3)
_cell_measurement_reflns_used 966
_cell_measurement_temperature 153(2)
_cell_measurement_theta_max 26.35
_cell_measurement_theta_min 3.00
_cell_volume 761.0(3)
_computing_cell_refinement 'Bruker SMART'
_computing_data_collection 'Bruker SMART'
_computing_data_reduction 'Bruker SHELXTL'
_computing_molecular_graphics 'Bruker SHELXTL'
_computing_publication_material 'Bruker SHELXTL'
_computing_structure_refinement 'SHELXL-97 (Sheldrick, 1997)'
_computing_structure_solution 'SHELXS-97 (Sheldrick, 1990)'
_diffrn_ambient_temperature 153(2)
_diffrn_measured_fraction_theta_full 0.988
_diffrn_measured_fraction_theta_max 0.988
_diffrn_measurement_device_type 'CCD area detector'
_diffrn_measurement_method 'phi and omega scans'
_diffrn_radiation_monochromator graphite
_diffrn_radiation_source 'fine-focus sealed tube'
_diffrn_radiation_type MoK\a
_diffrn_radiation_wavelength 0.71073
_diffrn_reflns_av_R_equivalents 0.0151
_diffrn_reflns_av_sigmaI/netI 0.0448
_diffrn_reflns_limit_h_max 8
_diffrn_reflns_limit_h_min -8
_diffrn_reflns_limit_k_max 9
_diffrn_reflns_limit_k_min -9
_diffrn_reflns_limit_l_max 16
_diffrn_reflns_limit_l_min -17
_diffrn_reflns_number 4919
_diffrn_reflns_theta_full 26.37
_diffrn_reflns_theta_max 26.37
_diffrn_reflns_theta_min 1.42
_exptl_absorpt_coefficient_mu 0.113
_exptl_absorpt_correction_type none
_exptl_crystal_colour orange-red
_exptl_crystal_density_diffrn 1.450
_exptl_crystal_density_method 'not measured'
_exptl_crystal_description plate
_exptl_crystal_F_000 348
_exptl_crystal_size_max 0.40
_exptl_crystal_size_mid 0.20
_exptl_crystal_size_min 0.06
_refine_diff_density_max 0.212
_refine_diff_density_min -0.206
_refine_diff_density_rms 0.045
_refine_ls_extinction_method none
_refine_ls_goodness_of_fit_ref 0.859
_refine_ls_hydrogen_treatment mixed
_refine_ls_matrix_type full
_refine_ls_number_parameters 223
_refine_ls_number_reflns 3060
_refine_ls_number_restraints 0
_refine_ls_restrained_S_all 0.859
_refine_ls_R_factor_all 0.0808
_refine_ls_R_factor_gt 0.0412
_refine_ls_shift/su_max 0.000
_refine_ls_shift/su_mean 0.000
_refine_ls_structure_factor_coef Fsqd
_refine_ls_weighting_details 'calc w=1/[\s^2^(Fo^2^)+(0.0600P)^2^+0.0000P] where P=(Fo^2^+2Fc^2^)/3'
_refine_ls_weighting_scheme calc
_refine_ls_wR_factor_gt 0.0999
_refine_ls_wR_factor_ref 0.1150
_reflns_number_gt 1669
_reflns_number_total 3060
_reflns_threshold_expression >2sigma(I)
_cod_data_source_file b315181f.txt
_cod_data_source_block 5
_cod_depositor_comments
;
The following automatic conversions were performed:
'_symmetry_cell_setting' value 'Triclinic' changed to 'triclinic'
according to '/home/adriana/struct/CIF-dictionaries/cif_core.dic'
dictionary named 'cif_core.dic' version 2.4.1 from 2010-06-29.

Automatic conversion script
Id: cif_fix_enum 1555 2011-01-17 13:19:09Z saulius 

The following automatic conversions were performed:

'_chemical_melting_point' value '163-165' was changed to '164.0(10)'
- the average value was taken and precision was estimated.

Automatic conversion script
Id: cif_fix_values 1569 2011-02-09 13:29:24Z adriana 
;
_cod_original_cell_volume 761.0(2)
_cod_original_sg_symbol_H-M P-1
_cod_database_code 7204799

loop_
_symmetry_equiv_pos_as_xyz
'x, y, z'
'-x, -y, -z'

loop_
_atom_site_label
_atom_site_type_symbol
_atom_site_fract_x
_atom_site_fract_y
_atom_site_fract_z
_atom_site_U_iso_or_equiv
_atom_site_adp_type
_atom_site_occupancy
_atom_site_symmetry_multiplicity
_atom_site_calc_flag
_atom_site_refinement_flags
_atom_site_disorder_assembly
_atom_site_disorder_group
C1 C 0.5013(2) 0.1289(2) 0.60959(12) 0.0308(4) Uani 1 1 d . . .
C2 C 0.3948(3) 0.0354(2) 0.68360(13) 0.0383(5) Uani 1 1 d . . .
H2 H 0.2590 0.0243 0.6905 0.046 Uiso 1 1 calc R . .
C3 C 0.4837(3) -0.0416(2) 0.74718(13) 0.0379(5) Uani 1 1 d . . .
H3 H 0.4112 -0.1063 0.7980 0.046 Uiso 1 1 calc R . .
C4 C 0.6804(2) -0.0224(2) 0.73518(12) 0.0330(4) Uani 1 1 d . . .
C5 C 0.7905(3) 0.0688(2) 0.66235(13) 0.0339(4) Uani 1 1 d . . .
H5 H 0.9262 0.0793 0.6559 0.041 Uiso 1 1 calc R . .
C6 C 0.6991(2) 0.1445(2) 0.59900(13) 0.0325(4) Uani 1 1 d . . .
H6 H 0.7719 0.2077 0.5479 0.039 Uiso 1 1 calc R . .
O7 O 0.6773(2) -0.1881(2) 0.86675(10) 0.0568(4) Uani 1 1 d . . .
N7 N 0.7775(2) -0.1015(2) 0.80407(11) 0.0393(4) Uani 1 1 d . . .
O8 O 0.95535(18) -0.07684(18) 0.79568(10) 0.0492(4) Uani 1 1 d . . .
O9 O 0.22312(17) 0.18968(18) 0.54844(9) 0.0468(4) Uani 1 1 d . . .
C9 C 0.4027(3) 0.2105(2) 0.54174(13) 0.0339(4) Uani 1 1 d . . .
O10 O 0.51357(17) 0.29929(17) 0.47647(9) 0.0392(3) Uani 1 1 d . . .
H10 H 0.441(3) 0.341(2) 0.4279(13) 0.047 Uiso 1 1 d . . .
C11 C 0.0512(2) 0.4733(2) 0.28487(12) 0.0327(4) Uani 1 1 d . . .
C12 C 0.1585(3) 0.5478(2) 0.20762(13) 0.0356(5) Uani 1 1 d . . .
H12 H 0.2883 0.5435 0.2004 0.043 Uiso 1 1 calc R . .
C13 C 0.0798(3) 0.6295(3) 0.13973(14) 0.0392(5) Uani 1 1 d . . .
C14 C -0.1123(3) 0.6312(3) 0.15360(15) 0.0451(5) Uani 1 1 d . . .
H14 H -0.1703 0.6861 0.1090 0.054 Uiso 1 1 calc R . .
C15 C -0.2188(3) 0.5551(3) 0.23038(15) 0.0462(5) Uani 1 1 d . . .
H15 H -0.3495 0.5575 0.2375 0.055 Uiso 1 1 calc R . .
C16 C -0.1398(3) 0.4752(3) 0.29750(14) 0.0414(5) Uani 1 1 d . . .
H16 H -0.2140 0.4232 0.3506 0.050 Uiso 1 1 calc R . .
C17 C 0.1084(3) 0.7885(3) -0.00776(15) 0.0613(6) Uani 1 1 d . . .
H17A H 0.1958 0.8140 -0.0614 0.092 Uiso 1 1 calc R . .
H17B H 0.1021 0.9011 0.0174 0.092 Uiso 1 1 calc R . .
H17C H -0.0271 0.7067 -0.0277 0.092 Uiso 1 1 calc R . .
N17 N 0.1885(3) 0.7054(3) 0.06380(13) 0.0684(6) Uani 1 1 d . . .
C18 C 0.3849(3) 0.6995(3) 0.05131(15) 0.0653(7) Uani 1 1 d . . .
H18A H 0.3803 0.5772 0.0615 0.098 Uiso 1 1 calc R . .
H18B H 0.4813 0.7833 0.0963 0.098 Uiso 1 1 calc R . .
H18C H 0.4269 0.7338 -0.0124 0.098 Uiso 1 1 calc R . .
C19 C 0.1469(2) 0.3967(2) 0.35561(13) 0.0334(4) Uani 1 1 d . . .
O19 O 0.32448(17) 0.40725(17) 0.34839(9) 0.0395(3) Uani 1 1 d . . .
O20 O 0.03899(19) 0.3193(2) 0.42451(10) 0.0536(4) Uani 1 1 d . . .
H20 H 0.110(3) 0.271(3) 0.4667(15) 0.064 Uiso 1 1 d . . .

loop_
_atom_site_aniso_label
_atom_site_aniso_U_11
_atom_site_aniso_U_22
_atom_site_aniso_U_33
_atom_site_aniso_U_23
_atom_site_aniso_U_13
_atom_site_aniso_U_12
C1 0.0328(9) 0.0298(10) 0.0280(10) 0.0000(8) 0.0006(8) 0.0096(8)
C2 0.0288(9) 0.0463(12) 0.0401(12) 0.0040(10) 0.0033(8) 0.0138(9)
C3 0.0371(10) 0.0429(12) 0.0337(11) 0.0087(9) 0.0051(8) 0.0140(9)
C4 0.0373(10) 0.0326(10) 0.0301(11) 0.0004(8) -0.0031(8) 0.0146(8)
C5 0.0292(9) 0.0357(11) 0.0367(11) 0.0000(9) 0.0005(8) 0.0120(8)
C6 0.0316(9) 0.0331(10) 0.0316(11) 0.0030(8) 0.0023(8) 0.0104(8)
O7 0.0596(9) 0.0743(11) 0.0435(9) 0.0264(8) 0.0115(7) 0.0310(8)
N7 0.0438(9) 0.0411(10) 0.0360(10) 0.0048(8) -0.0007(8) 0.0193(8)
O8 0.0402(8) 0.0595(9) 0.0526(9) 0.0112(7) -0.0027(7) 0.0236(7)
O9 0.0358(7) 0.0692(10) 0.0426(9) 0.0162(7) 0.0075(6) 0.0267(7)
C9 0.0354(10) 0.0355(11) 0.0313(11) 0.0002(9) 0.0022(8) 0.0134(8)
O10 0.0358(7) 0.0496(9) 0.0336(8) 0.0120(7) 0.0008(6) 0.0171(6)
C11 0.0317(9) 0.0290(10) 0.0367(12) -0.0015(9) -0.0011(8) 0.0106(8)
C12 0.0311(9) 0.0419(12) 0.0360(11) 0.0016(9) -0.0003(8) 0.0162(8)
C13 0.0400(10) 0.0428(12) 0.0354(12) 0.0048(9) -0.0021(9) 0.0159(9)
C14 0.0429(11) 0.0456(12) 0.0509(14) 0.0040(10) -0.0099(10) 0.0218(10)
C15 0.0315(10) 0.0526(13) 0.0575(14) 0.0067(11) 0.0005(9) 0.0190(9)
C16 0.0342(10) 0.0439(12) 0.0456(13) 0.0073(10) 0.0031(9) 0.0135(9)
C17 0.0725(15) 0.0690(16) 0.0467(14) 0.0188(12) -0.0038(12) 0.0308(13)
N17 0.0551(11) 0.1111(17) 0.0513(12) 0.0408(12) 0.0105(9) 0.0429(11)
C18 0.0573(13) 0.0960(19) 0.0471(14) 0.0255(13) 0.0168(11) 0.0313(13)
C19 0.0340(10) 0.0345(11) 0.0314(11) 0.0018(9) 0.0016(8) 0.0123(8)
O19 0.0356(7) 0.0499(8) 0.0373(8) 0.0071(6) 0.0007(6) 0.0204(6)
O20 0.0438(8) 0.0770(11) 0.0471(10) 0.0277(8) 0.0098(7) 0.0289(8)

loop_
_atom_type_symbol
_atom_type_description
_atom_type_scat_dispersion_real
_atom_type_scat_dispersion_imag
_atom_type_scat_source
C C 0.0033 0.0016 'International Tables Vol C Tables 4.2.6.8 and 6.1.1.4'
H H 0.0000 0.0000 'International Tables Vol C Tables 4.2.6.8 and 6.1.1.4'
N N 0.0061 0.0033 'International Tables Vol C Tables 4.2.6.8 and 6.1.1.4'
O O 0.0106 0.0060 'International Tables Vol C Tables 4.2.6.8 and 6.1.1.4'

loop_
_geom_angle_atom_site_label_1
_geom_angle_atom_site_label_2
_geom_angle_atom_site_label_3
_geom_angle
_geom_angle_site_symmetry_1
_geom_angle_site_symmetry_3
_geom_angle_publ_flag
C2 C1 C6 119.84(17) . . ?
C2 C1 C9 119.75(15) . . ?
C6 C1 C9 120.40(16) . . ?
C3 C2 C1 120.56(16) . . ?
C3 C2 H2 119.7 . . ?
C1 C2 H2 119.7 . . ?
C4 C3 C2 118.17(17) . . ?
C4 C3 H3 120.9 . . ?
C2 C3 H3 120.9 . . ?
C3 C4 C5 122.87(17) . . ?
C3 C4 N7 118.37(16) . . ?
C5 C4 N7 118.76(15) . . ?
C4 C5 C6 118.30(16) . . ?
C4 C5 H5 120.8 . . ?
C6 C5 H5 120.8 . . ?
C5 C6 C1 120.25(17) . . ?
C5 C6 H6 119.9 . . ?
C1 C6 H6 119.9 . . ?
O7 N7 O8 123.17(16) . . ?
O7 N7 C4 118.65(15) . . ?
O8 N7 C4 118.18(15) . . ?
O9 C9 O10 123.47(17) . . ?
O9 C9 C1 120.60(16) . . ?
O10 C9 C1 115.92(15) . . ?
C9 O10 H10 114.5(10) . . ?
C12 C11 C16 121.14(17) . . ?
C12 C11 C19 118.27(15) . . ?
C16 C11 C19 120.56(16) . . ?
C11 C12 C13 121.21(16) . . ?
C11 C12 H12 119.4 . . ?
C13 C12 H12 119.4 . . ?
N17 C13 C12 120.87(16) . . ?
N17 C13 C14 122.09(18) . . ?
C12 C13 C14 117.03(17) . . ?
C15 C14 C13 121.31(18) . . ?
C15 C14 H14 119.3 . . ?
C13 C14 H14 119.3 . . ?
C14 C15 C16 121.40(17) . . ?
C14 C15 H15 119.3 . . ?
C16 C15 H15 119.3 . . ?
C15 C16 C11 117.91(18) . . ?
C15 C16 H16 121.0 . . ?
C11 C16 H16 121.0 . . ?
N17 C17 H17A 109.5 . . ?
N17 C17 H17B 109.5 . . ?
H17A C17 H17B 109.5 . . ?
N17 C17 H17C 109.5 . . ?
H17A C17 H17C 109.5 . . ?
H17B C17 H17C 109.5 . . ?
C13 N17 C18 120.56(17) . . ?
C13 N17 C17 121.61(17) . . ?
C18 N17 C17 117.80(17) . . ?
N17 C18 H18A 109.5 . . ?
N17 C18 H18B 109.5 . . ?
H18A C18 H18B 109.5 . . ?
N17 C18 H18C 109.5 . . ?
H18A C18 H18C 109.5 . . ?
H18B C18 H18C 109.5 . . ?
O19 C19 O20 122.21(16) . . ?
O19 C19 C11 120.92(15) . . ?
O20 C19 C11 116.87(15) . . ?
C19 O20 H20 112.0(12) . . ?

loop_
_geom_bond_atom_site_label_1
_geom_bond_atom_site_label_2
_geom_bond_distance
_geom_bond_site_symmetry_2
_geom_bond_publ_flag
C1 C2 1.384(2) . ?
C1 C6 1.387(2) . ?
C1 C9 1.482(2) . ?
C2 C3 1.376(3) . ?
C2 H2 0.9500 . ?
C3 C4 1.373(2) . ?
C3 H3 0.9500 . ?
C4 C5 1.375(2) . ?
C4 N7 1.472(2) . ?
C5 C6 1.378(2) . ?
C5 H5 0.9500 . ?
C6 H6 0.9500 . ?
O7 N7 1.2210(18) . ?
N7 O8 1.2235(17) . ?
O9 C9 1.2398(18) . ?
C9 O10 1.2869(19) . ?
O10 H10 0.99(2) . ?
C11 C12 1.379(2) . ?
C11 C16 1.388(2) . ?
C11 C19 1.472(2) . ?
C12 C13 1.398(3) . ?
C12 H12 0.9500 . ?
C13 N17 1.370(2) . ?
C13 C14 1.399(2) . ?
C14 C15 1.374(3) . ?
C14 H14 0.9500 . ?
C15 C16 1.383(3) . ?
C15 H15 0.9500 . ?
C16 H16 0.9500 . ?
C17 N17 1.448(2) . ?
C17 H17A 0.9800 . ?
C17 H17B 0.9800 . ?
C17 H17C 0.9800 . ?
N17 C18 1.438(2) . ?
C18 H18A 0.9800 . ?
C18 H18B 0.9800 . ?
C18 H18C 0.9800 . ?
C19 O19 1.2489(19) . ?
C19 O20 1.2899(19) . ?
O20 H20 0.95(2) . ?

loop_
_geom_hbond_atom_site_label_D
_geom_hbond_atom_site_label_H
_geom_hbond_atom_site_label_A
_geom_hbond_distance_DH
_geom_hbond_distance_HA
_geom_hbond_distance_DA
_geom_hbond_angle_DHA
_geom_hbond_site_symmetry_A
O10 H10 O19 0.99(2) 1.60(2) 2.5941(18) 179.5(16) .
O20 H20 O9 0.95(2) 1.68(2) 2.6288(18) 174.9(19) .
C18 H18C O7 0.98 2.44 3.340(2) 151.9 1_564

loop_
_geom_torsion_atom_site_label_1
_geom_torsion_atom_site_label_2
_geom_torsion_atom_site_label_3
_geom_torsion_atom_site_label_4
_geom_torsion
_geom_torsion_site_symmetry_1
_geom_torsion_site_symmetry_2
_geom_torsion_site_symmetry_3
_geom_torsion_site_symmetry_4
_geom_torsion_publ_flag
C6 C1 C2 C3 0.3(3) . . . . ?
C9 C1 C2 C3 179.87(17) . . . . ?
C1 C2 C3 C4 0.2(3) . . . . ?
C2 C3 C4 C5 -0.5(3) . . . . ?
C2 C3 C4 N7 178.81(16) . . . . ?
C3 C4 C5 C6 0.2(3) . . . . ?
N7 C4 C5 C6 -179.07(15) . . . . ?
C4 C5 C6 C1 0.3(3) . . . . ?
C2 C1 C6 C5 -0.6(3) . . . . ?
C9 C1 C6 C5 179.86(16) . . . . ?
C3 C4 N7 O7 3.3(2) . . . . ?
C5 C4 N7 O7 -177.34(17) . . . . ?
C3 C4 N7 O8 -176.57(17) . . . . ?
C5 C4 N7 O8 2.8(2) . . . . ?
C2 C1 C9 O9 -2.9(3) . . . . ?
C6 C1 C9 O9 176.61(17) . . . . ?
C2 C1 C9 O10 178.16(16) . . . . ?
C6 C1 C9 O10 -2.3(2) . . . . ?
C16 C11 C12 C13 0.7(3) . . . . ?
C19 C11 C12 C13 -177.31(17) . . . . ?
C11 C12 C13 N17 179.11(18) . . . . ?
C11 C12 C13 C14 -0.3(3) . . . . ?
N17 C13 C14 C15 -179.7(2) . . . . ?
C12 C13 C14 C15 -0.3(3) . . . . ?
C13 C14 C15 C16 0.6(3) . . . . ?
C14 C15 C16 C11 -0.2(3) . . . . ?
C12 C11 C16 C15 -0.4(3) . . . . ?
C19 C11 C16 C15 177.55(17) . . . . ?
C12 C13 N17 C18 1.2(3) . . . . ?
C14 C13 N17 C18 -179.4(2) . . . . ?
C12 C13 N17 C17 179.20(19) . . . . ?
C14 C13 N17 C17 -1.4(3) . . . . ?
C12 C11 C19 O19 3.7(3) . . . . ?
C16 C11 C19 O19 -174.30(17) . . . . ?
C12 C11 C19 O20 -176.32(16) . . . . ?
C16 C11 C19 O20 5.7(3) . . . . ?

loop_
_cod_related_entry_id
_cod_related_entry_database
_cod_related_entry_code
1 ChemSpider 21149525
